data_7129640
loop_
_publ_author_name
'Xie, Xiao-Yu'
'Xu, Yun-Fang'
'Li, Yang'
'Wang, Xiao-Dong'
'Zhu, Jie'
'Wu, Lei'

_publ_section_title
;
 Radical Modulated Regioselective Difunctionalization of Vinyl Enynes:
 Tunable Access to Naphthalen-1(2H)-ones and Allenic Alcohols
;
_journal_name_full 'Chemical Communications'
_journal_paper_doi 10.1039/D1CC06994B
_journal_year 2022
_chemical_formula_moiety 'C36 H26 Br O2 P'
_chemical_formula_sum 'C36 H26 Br O2 P'
_chemical_formula_weight 601.44
_space_group_crystal_system monoclinic
_space_group_IT_number 15
_space_group_name_Hall '-I 2ya'
_space_group_name_H-M_alt 'I 1 2/a 1'
_atom_sites_solution_hydrogens geom
_audit_creation_method SHELXL-2014/7
_audit_update_record
;
2021-08-28 deposited with the CCDC.	2022-01-31 downloaded from the CCDC.
;
_cell_angle_alpha 90
_cell_angle_beta 95.97(3)
_cell_angle_gamma 90
_cell_formula_units_Z 8
_cell_length_a 19.891(4)
_cell_length_b 9.6242(19)
_cell_length_c 29.836(12)
_cell_measurement_reflns_used 65371
_cell_measurement_temperature 295(2)
_cell_measurement_theta_max 27.440
_cell_measurement_theta_min 2.670
_cell_volume 5681(3)
_computing_cell_refinement 'Bruker SMART'
_computing_data_collection 'Bruker SMART'
_computing_data_reduction 'Bruker SAINT'
_computing_structure_refinement 'SHELXL-2014/7 (Sheldrick, 2014)'
_computing_structure_solution 'SHELXL-2014/7 (Sheldrick, 2014)'
_diffrn_ambient_temperature 295(2)
_diffrn_measured_fraction_theta_full 0.996
_diffrn_measured_fraction_theta_max 0.990
_diffrn_measurement_device_type 'CCD area detector'
_diffrn_measurement_method 'phi and omega scans'
_diffrn_radiation_type MoK\a
_diffrn_radiation_wavelength 0.71073
_diffrn_reflns_av_R_equivalents 0.0542
_diffrn_reflns_av_unetI/netI 0.0289
_diffrn_reflns_Laue_measured_fraction_full 0.996
_diffrn_reflns_Laue_measured_fraction_max 0.990
_diffrn_reflns_limit_h_max 25
_diffrn_reflns_limit_h_min -24
_diffrn_reflns_limit_k_max 12
_diffrn_reflns_limit_k_min -12
_diffrn_reflns_limit_l_max 38
_diffrn_reflns_limit_l_min -38
_diffrn_reflns_number 65371
_diffrn_reflns_point_group_measured_fraction_full 0.996
_diffrn_reflns_point_group_measured_fraction_max 0.990
_diffrn_reflns_theta_full 25.242
_diffrn_reflns_theta_max 27.440
_diffrn_reflns_theta_min 2.670
_diffrn_source 'fine-focus sealed tube'
_exptl_absorpt_coefficient_mu 1.536
_exptl_absorpt_correction_T_max 0.912
_exptl_absorpt_correction_T_min 0.833
_exptl_absorpt_correction_type multi-scan
_exptl_absorpt_process_details 'Sadabs, (Sheldrick 2001)'
_exptl_crystal_colour COLORLESS
_exptl_crystal_density_diffrn 1.406
_exptl_crystal_description BLOCK
_exptl_crystal_F_000 2464
_exptl_crystal_size_max 0.110
_exptl_crystal_size_mid 0.090
_exptl_crystal_size_min 0.070
_refine_diff_density_max 0.389
_refine_diff_density_min -0.409
_refine_diff_density_rms 0.053
_refine_ls_extinction_method none
_refine_ls_goodness_of_fit_ref 1.049
_refine_ls_hydrogen_treatment constr
_refine_ls_matrix_type full
_refine_ls_number_parameters 361
_refine_ls_number_reflns 6418
_refine_ls_number_restraints 0
_refine_ls_restrained_S_all 1.049
_refine_ls_R_factor_all 0.0623
_refine_ls_R_factor_gt 0.0429
_refine_ls_shift/su_max 0.000
_refine_ls_shift/su_mean 0.000
_refine_ls_structure_factor_coef Fsqd
_refine_ls_weighting_details 'w=1/[\s^2^(Fo^2^)+(0.0491P)^2^+4.6989P] where P=(Fo^2^+2Fc^2^)/3'
_refine_ls_weighting_scheme calc
_refine_ls_wR_factor_gt 0.0930
_refine_ls_wR_factor_ref 0.1007
_reflns_Friedel_coverage 0.000
_reflns_number_gt 5007
_reflns_number_total 6418
_reflns_threshold_expression 'I > 2\s(I)'
_cod_data_source_file d1cc06994b2.cif
_cod_data_source_block T
_cod_original_sg_symbol_H-M 'I 2/a'
_cod_database_code 7129640
_shelx_shelxl_version_number 2014/7
_shelx_space_group_comment
;
The symmetry employed for this shelxl refinement is uniquely defined
by the following loop, which should always be used as a source of
symmetry information in preference to the above space-group names.
They are only intended as comments.
;
_shelx_estimated_absorpt_t_min 0.849
_shelx_estimated_absorpt_t_max 0.900

loop_
_space_group_symop_operation_xyz
'x, y, z'
'-x+1/2, y, -z'
'x+1/2, y+1/2, z+1/2'
'-x+1, y+1/2, -z+1/2'
'-x, -y, -z'
'x-1/2, -y, z'
'-x+1/2, -y+1/2, -z+1/2'
'x, -y+1/2, z+1/2'

loop_
_atom_site_label
_atom_site_type_symbol
_atom_site_fract_x
_atom_site_fract_y
_atom_site_fract_z
_atom_site_U_iso_or_equiv
_atom_site_adp_type
_atom_site_occupancy
_atom_site_site_symmetry_order
_atom_site_calc_flag
_atom_site_refinement_flags_posn
_atom_site_refinement_flags_adp
_atom_site_refinement_flags_occupancy
_atom_site_disorder_assembly
_atom_site_disorder_group
Br1 Br 0.04260(2) 0.43635(2) 0.11056(2) 0.05038(10) Uani 1 1 d . . . . .
P1 P -0.13969(3) 0.62241(6) 0.12278(2) 0.03210(14) Uani 1 1 d . . . . .
O1 O -0.10525(9) 0.67327(19) 0.16643(5) 0.0437(4) Uani 1 1 d . . . . .
O2 O -0.08354(8) 0.91371(16) 0.09151(6) 0.0391(4) Uani 1 1 d . . . . .
C1 C -0.16578(12) 0.4424(2) 0.12712(8) 0.0348(5) Uani 1 1 d . . . . .
C2 C -0.13221(13) 0.3634(3) 0.16168(8) 0.0437(6) Uani 1 1 d . . . . .
H2A H -0.0984 0.4041 0.1813 0.052 Uiso 1 1 calc R U . . .
C3 C -0.14869(14) 0.2243(3) 0.16720(10) 0.0516(7) Uani 1 1 d . . . . .
H3A H -0.1263 0.1731 0.1906 0.062 Uiso 1 1 calc R U . . .
C4 C -0.19801(14) 0.1622(3) 0.13805(10) 0.0520(7) Uani 1 1 d . . . . .
H4A H -0.2082 0.0686 0.1413 0.062 Uiso 1 1 calc R U . . .
C5 C -0.23224(13) 0.2393(3) 0.10401(10) 0.0502(7) Uani 1 1 d . . . . .
H5A H -0.2658 0.1975 0.0845 0.060 Uiso 1 1 calc R U . . .
C6 C -0.21709(13) 0.3790(3) 0.09855(9) 0.0442(6) Uani 1 1 d . . . . .
H6A H -0.2411 0.4305 0.0759 0.053 Uiso 1 1 calc R U . . .
C7 C -0.21604(11) 0.7192(2) 0.10455(8) 0.0371(5) Uani 1 1 d . . . . .
C8 C -0.22766(14) 0.7922(3) 0.06441(10) 0.0560(7) Uani 1 1 d . . . . .
H8A H -0.1969 0.7864 0.0431 0.067 Uiso 1 1 calc R U . . .
C9 C -0.28537(17) 0.8744(4) 0.05591(12) 0.0708(9) Uani 1 1 d . . . . .
H9A H -0.2929 0.9229 0.0289 0.085 Uiso 1 1 calc R U . . .
C10 C -0.33089(15) 0.8840(4) 0.08711(15) 0.0736(11) Uani 1 1 d . . . . .
H10A H -0.3692 0.9392 0.0813 0.088 Uiso 1 1 calc R U . . .
C11 C -0.32008(16) 0.8125(4) 0.12683(15) 0.0748(10) Uani 1 1 d . . . . .
H11A H -0.3511 0.8193 0.1480 0.090 Uiso 1 1 calc R U . . .
C12 C -0.26284(15) 0.7295(3) 0.13570(11) 0.0585(8) Uani 1 1 d . . . . .
H12A H -0.2560 0.6807 0.1627 0.070 Uiso 1 1 calc R U . . .
C13 C 0.02156(11) 0.7428(2) 0.04930(7) 0.0307(5) Uani 1 1 d . . . . .
C14 C -0.01306(13) 0.8038(3) 0.01118(8) 0.0407(6) Uani 1 1 d . . . . .
H14A H -0.0592 0.8207 0.0105 0.049 Uiso 1 1 calc R U . . .
C15 C 0.02015(14) 0.8396(3) -0.02565(9) 0.0490(6) Uani 1 1 d . . . . .
H15A H -0.0041 0.8787 -0.0509 0.059 Uiso 1 1 calc R U . . .
C16 C 0.08840(14) 0.8181(3) -0.02537(9) 0.0491(6) Uani 1 1 d . . . . .
H16A H 0.1106 0.8424 -0.0502 0.059 Uiso 1 1 calc R U . . .
C17 C 0.12340(13) 0.7604(3) 0.01208(9) 0.0496(6) Uani 1 1 d . . . . .
H17A H 0.1697 0.7459 0.0126 0.060 Uiso 1 1 calc R U . . .
C18 C 0.09062(12) 0.7227(3) 0.04952(8) 0.0405(6) Uani 1 1 d . . . . .
H18A H 0.1152 0.6841 0.0747 0.049 Uiso 1 1 calc R U . . .
C19 C 0.10635(11) 0.5919(2) 0.19631(7) 0.0312(5) Uani 1 1 d . . . . .
C20 C 0.07674(14) 0.5031(3) 0.22509(8) 0.0421(6) Uani 1 1 d . . . . .
H20A H 0.0299 0.4986 0.2239 0.051 Uiso 1 1 calc R U . . .
C21 C 0.1162(2) 0.4206(3) 0.25575(9) 0.0626(9) Uani 1 1 d . . . . .
H21A H 0.0958 0.3606 0.2747 0.075 Uiso 1 1 calc R U . . .
C22 C 0.1851(2) 0.4282(3) 0.25789(11) 0.0745(11) Uani 1 1 d . . . . .
H22A H 0.2117 0.3727 0.2782 0.089 Uiso 1 1 calc R U . . .
C23 C 0.21538(17) 0.5174(4) 0.23017(11) 0.0714(10) Uani 1 1 d . . . . .
H23A H 0.2623 0.5226 0.2320 0.086 Uiso 1 1 calc R U . . .
C24 C 0.17625(13) 0.5999(3) 0.19928(9) 0.0507(7) Uani 1 1 d . . . . .
H24A H 0.1970 0.6604 0.1807 0.061 Uiso 1 1 calc R U . . .
C25 C 0.01033(11) 0.9138(2) 0.14681(7) 0.0291(4) Uani 1 1 d . . . . .
C26 C 0.00322(12) 1.0556(2) 0.15660(8) 0.0358(5) Uani 1 1 d . . . . .
H26A H -0.0266 1.1104 0.1381 0.043 Uiso 1 1 calc R U . . .
C27 C 0.04036(13) 1.1139(3) 0.19353(8) 0.0427(6) Uani 1 1 d . . . . .
H27A H 0.0359 1.2079 0.1998 0.051 Uiso 1 1 calc R U . . .
C28 C 0.08422(13) 1.0317(3) 0.22109(8) 0.0435(6) Uani 1 1 d . . . . .
H28A H 0.1088 1.0707 0.2462 0.052 Uiso 1 1 calc R U . . .
C29 C 0.09203(12) 0.8915(3) 0.21164(8) 0.0395(5) Uani 1 1 d . . . . .
H29A H 0.1217 0.8379 0.2306 0.047 Uiso 1 1 calc R U . . .
C30 C 0.05574(11) 0.8297(2) 0.17392(7) 0.0294(4) Uani 1 1 d . . . . .
C31 C -0.08287(11) 0.6280(2) 0.07845(7) 0.0302(5) Uani 1 1 d . . . . .
C32 C -0.09773(14) 0.5583(3) 0.04058(9) 0.0477(6) Uani 1 1 d . . . . .
H32A H -0.0669 0.5548 0.0192 0.057 Uiso 1 1 calc R U . . .
H32B H -0.1390 0.5126 0.0353 0.057 Uiso 1 1 calc R U . . .
C33 C -0.03458(11) 0.8525(2) 0.10930(7) 0.0283(4) Uani 1 1 d . . . . .
C34 C -0.01607(10) 0.7077(2) 0.09093(7) 0.0282(4) Uani 1 1 d . . . . .
C35 C 0.02973(11) 0.6277(2) 0.12586(7) 0.0297(4) Uani 1 1 d . . . . .
C36 C 0.06272(10) 0.6798(2) 0.16339(7) 0.0288(4) Uani 1 1 d . . . . .

loop_
_atom_site_aniso_label
_atom_site_aniso_U_11
_atom_site_aniso_U_22
_atom_site_aniso_U_33
_atom_site_aniso_U_23
_atom_site_aniso_U_13
_atom_site_aniso_U_12
Br1 0.0741(2) 0.02368(13) 0.05042(16) -0.00559(11) -0.00744(13) 0.01208(11)
P1 0.0376(3) 0.0300(3) 0.0287(3) -0.0027(2) 0.0037(2) -0.0045(2)
O1 0.0529(10) 0.0463(10) 0.0319(8) -0.0073(7) 0.0040(7) -0.0095(8)
O2 0.0426(9) 0.0299(9) 0.0430(9) -0.0011(7) -0.0044(7) 0.0077(7)
C1 0.0366(12) 0.0322(12) 0.0364(12) -0.0005(10) 0.0080(9) -0.0044(10)
C2 0.0456(14) 0.0439(15) 0.0408(13) 0.0047(11) 0.0011(11) -0.0040(11)
C3 0.0535(16) 0.0441(15) 0.0575(16) 0.0145(13) 0.0071(13) 0.0054(12)
C4 0.0555(17) 0.0311(13) 0.0714(18) 0.0048(13) 0.0166(14) -0.0014(12)
C5 0.0457(15) 0.0391(14) 0.0652(17) -0.0063(13) 0.0021(13) -0.0086(12)
C6 0.0432(14) 0.0370(13) 0.0509(15) 0.0009(12) -0.0017(11) -0.0038(11)
C7 0.0359(12) 0.0310(12) 0.0447(13) -0.0082(10) 0.0056(10) -0.0022(9)
C8 0.0505(16) 0.0654(19) 0.0514(16) -0.0014(14) 0.0020(13) 0.0160(14)
C9 0.061(2) 0.070(2) 0.078(2) -0.0056(18) -0.0136(17) 0.0210(17)
C10 0.0375(16) 0.062(2) 0.118(3) -0.033(2) -0.0063(18) 0.0095(14)
C11 0.0451(17) 0.071(2) 0.113(3) -0.027(2) 0.0309(19) -0.0018(16)
C12 0.0571(17) 0.0531(18) 0.0692(19) -0.0071(15) 0.0256(15) -0.0066(14)
C13 0.0369(12) 0.0231(10) 0.0326(11) -0.0008(9) 0.0056(9) -0.0001(9)
C14 0.0444(14) 0.0416(14) 0.0368(12) 0.0052(10) 0.0073(10) 0.0068(11)
C15 0.0645(17) 0.0438(15) 0.0395(13) 0.0109(12) 0.0094(12) 0.0090(13)
C16 0.0637(18) 0.0433(15) 0.0436(14) 0.0017(12) 0.0214(13) -0.0022(13)
C17 0.0412(14) 0.0578(17) 0.0522(15) -0.0028(13) 0.0157(12) -0.0019(13)
C18 0.0386(13) 0.0466(15) 0.0361(12) 0.0004(11) 0.0034(10) 0.0004(11)
C19 0.0395(12) 0.0257(11) 0.0277(10) 0.0000(8) 0.0002(9) 0.0046(9)
C20 0.0587(16) 0.0326(13) 0.0350(12) 0.0020(10) 0.0049(11) -0.0048(11)
C21 0.120(3) 0.0310(14) 0.0346(14) 0.0061(11) -0.0017(16) 0.0014(16)
C22 0.114(3) 0.056(2) 0.0458(17) -0.0035(15) -0.0259(18) 0.042(2)
C23 0.0553(19) 0.089(3) 0.066(2) -0.007(2) -0.0143(15) 0.0317(18)
C24 0.0406(14) 0.0643(18) 0.0470(15) 0.0047(13) 0.0036(11) 0.0065(13)
C25 0.0344(11) 0.0244(11) 0.0290(10) -0.0006(8) 0.0063(9) -0.0019(8)
C26 0.0428(13) 0.0255(11) 0.0395(12) -0.0001(10) 0.0060(10) 0.0022(10)
C27 0.0541(15) 0.0254(11) 0.0492(14) -0.0083(11) 0.0086(12) -0.0044(11)
C28 0.0517(15) 0.0378(14) 0.0396(13) -0.0099(11) -0.0029(11) -0.0098(11)
C29 0.0440(13) 0.0356(12) 0.0370(12) -0.0018(10) -0.0042(10) -0.0005(10)
C30 0.0323(11) 0.0259(11) 0.0303(10) 0.0014(9) 0.0036(8) -0.0006(9)
C31 0.0345(11) 0.0252(11) 0.0304(11) -0.0012(9) 0.0013(9) -0.0007(9)
C32 0.0477(15) 0.0549(16) 0.0416(14) -0.0152(12) 0.0093(11) -0.0145(12)
C33 0.0349(11) 0.0214(10) 0.0288(10) 0.0028(8) 0.0050(9) 0.0016(9)
C34 0.0341(11) 0.0229(10) 0.0273(10) -0.0019(8) 0.0016(8) 0.0017(8)
C35 0.0384(12) 0.0158(10) 0.0346(11) -0.0007(8) 0.0024(9) 0.0035(8)
C36 0.0324(11) 0.0253(11) 0.0291(10) 0.0024(9) 0.0042(8) 0.0014(9)

loop_
_atom_type_symbol
_atom_type_description
_atom_type_scat_dispersion_real
_atom_type_scat_dispersion_imag
_atom_type_scat_source
C C 0.0033 0.0016 'International Tables Vol C Tables 4.2.6.8 and 6.1.1.4'
H H 0.0000 0.0000 'International Tables Vol C Tables 4.2.6.8 and 6.1.1.4'
Br Br -0.2901 2.4595 'International Tables Vol C Tables 4.2.6.8 and 6.1.1.4'
O O 0.0106 0.0060 'International Tables Vol C Tables 4.2.6.8 and 6.1.1.4'
P P 0.1023 0.0942 'International Tables Vol C Tables 4.2.6.8 and 6.1.1.4'

loop_
_geom_angle_atom_site_label_1
_geom_angle_atom_site_label_2
_geom_angle_atom_site_label_3
_geom_angle
_geom_angle_site_symmetry_1
_geom_angle_site_symmetry_3
_geom_angle_publ_flag
O1 P1 C1 111.09(11) . . ?
O1 P1 C7 112.79(11) . . ?
C1 P1 C7 105.93(11) . . ?
O1 P1 C31 111.11(10) . . ?
C1 P1 C31 106.40(10) . . ?
C7 P1 C31 109.21(11) . . ?
C2 C1 C6 118.4(2) . . ?
C2 C1 P1 117.02(18) . . ?
C6 C1 P1 124.58(19) . . ?
C3 C2 C1 120.8(2) . . ?
C3 C2 H2A 119.6 . . ?
C1 C2 H2A 119.6 . . ?
C4 C3 C2 120.2(3) . . ?
C4 C3 H3A 119.9 . . ?
C2 C3 H3A 119.9 . . ?
C3 C4 C5 119.7(3) . . ?
C3 C4 H4A 120.1 . . ?
C5 C4 H4A 120.1 . . ?
C4 C5 C6 120.7(3) . . ?
C4 C5 H5A 119.7 . . ?
C6 C5 H5A 119.7 . . ?
C5 C6 C1 120.2(2) . . ?
C5 C6 H6A 119.9 . . ?
C1 C6 H6A 119.9 . . ?
C12 C7 C8 118.7(2) . . ?
C12 C7 P1 115.8(2) . . ?
C8 C7 P1 125.27(19) . . ?
C7 C8 C9 120.3(3) . . ?
C7 C8 H8A 119.9 . . ?
C9 C8 H8A 119.9 . . ?
C10 C9 C8 120.3(3) . . ?
C10 C9 H9A 119.8 . . ?
C8 C9 H9A 119.8 . . ?
C9 C10 C11 120.0(3) . . ?
C9 C10 H10A 120.0 . . ?
C11 C10 H10A 120.0 . . ?
C10 C11 C12 120.3(3) . . ?
C10 C11 H11A 119.8 . . ?
C12 C11 H11A 119.8 . . ?
C7 C12 C11 120.4(3) . . ?
C7 C12 H12A 119.8 . . ?
C11 C12 H12A 119.8 . . ?
C18 C13 C14 117.8(2) . . ?
C18 C13 C34 121.70(19) . . ?
C14 C13 C34 120.34(19) . . ?
C15 C14 C13 121.1(2) . . ?
C15 C14 H14A 119.5 . . ?
C13 C14 H14A 119.5 . . ?
C16 C15 C14 120.8(2) . . ?
C16 C15 H15A 119.6 . . ?
C14 C15 H15A 119.6 . . ?
C15 C16 C17 118.9(2) . . ?
C15 C16 H16A 120.5 . . ?
C17 C16 H16A 120.5 . . ?
C16 C17 C18 121.1(2) . . ?
C16 C17 H17A 119.5 . . ?
C18 C17 H17A 119.5 . . ?
C13 C18 C17 120.3(2) . . ?
C13 C18 H18A 119.9 . . ?
C17 C18 H18A 119.9 . . ?
C20 C19 C24 118.9(2) . . ?
C20 C19 C36 119.9(2) . . ?
C24 C19 C36 121.2(2) . . ?
C21 C20 C19 120.9(3) . . ?
C21 C20 H20A 119.6 . . ?
C19 C20 H20A 119.6 . . ?
C22 C21 C20 119.6(3) . . ?
C22 C21 H21A 120.2 . . ?
C20 C21 H21A 120.2 . . ?
C21 C22 C23 120.3(3) . . ?
C21 C22 H22A 119.8 . . ?
C23 C22 H22A 119.8 . . ?
C22 C23 C24 120.4(3) . . ?
C22 C23 H23A 119.8 . . ?
C24 C23 H23A 119.8 . . ?
C19 C24 C23 119.9(3) . . ?
C19 C24 H24A 120.0 . . ?
C23 C24 H24A 120.0 . . ?
C30 C25 C26 120.8(2) . . ?
C30 C25 C33 120.50(19) . . ?
C26 C25 C33 118.5(2) . . ?
C27 C26 C25 120.2(2) . . ?
C27 C26 H26A 119.9 . . ?
C25 C26 H26A 119.9 . . ?
C26 C27 C28 119.6(2) . . ?
C26 C27 H27A 120.2 . . ?
C28 C27 H27A 120.2 . . ?
C27 C28 C29 120.7(2) . . ?
C27 C28 H28A 119.6 . . ?
C29 C28 H28A 119.6 . . ?
C28 C29 C30 121.0(2) . . ?
C28 C29 H29A 119.5 . . ?
C30 C29 H29A 119.5 . . ?
C25 C30 C29 117.6(2) . . ?
C25 C30 C36 120.41(19) . . ?
C29 C30 C36 121.9(2) . . ?
C32 C31 C34 124.6(2) . . ?
C32 C31 P1 120.24(18) . . ?
C34 C31 P1 114.90(14) . . ?
C31 C32 H32A 120.0 . . ?
C31 C32 H32B 120.0 . . ?
H32A C32 H32B 120.0 . . ?
O2 C33 C25 122.14(19) . . ?
O2 C33 C34 119.32(19) . . ?
C25 C33 C34 118.47(18) . . ?
C35 C34 C31 110.64(17) . . ?
C35 C34 C13 110.75(17) . . ?
C31 C34 C13 112.89(17) . . ?
C35 C34 C33 111.05(17) . . ?
C31 C34 C33 107.48(17) . . ?
C13 C34 C33 103.80(16) . . ?
C36 C35 C34 126.32(19) . . ?
C36 C35 Br1 119.53(16) . . ?
C34 C35 Br1 114.07(14) . . ?
C35 C36 C30 119.53(19) . . ?
C35 C36 C19 122.51(19) . . ?
C30 C36 C19 117.96(18) . . ?

loop_
_geom_bond_atom_site_label_1
_geom_bond_atom_site_label_2
_geom_bond_distance
_geom_bond_site_symmetry_2
_geom_bond_publ_flag
Br1 C35 1.921(2) . ?
P1 O1 1.4897(17) . ?
P1 C1 1.817(2) . ?
P1 C7 1.816(2) . ?
P1 C31 1.828(2) . ?
O2 C33 1.212(3) . ?
C1 C2 1.394(3) . ?
C1 C6 1.400(3) . ?
C2 C3 1.392(4) . ?
C2 H2A 0.9300 . ?
C3 C4 1.378(4) . ?
C3 H3A 0.9300 . ?
C4 C5 1.379(4) . ?
C4 H4A 0.9300 . ?
C5 C6 1.392(4) . ?
C5 H5A 0.9300 . ?
C6 H6A 0.9300 . ?
C7 C12 1.386(4) . ?
C7 C8 1.387(4) . ?
C8 C9 1.395(4) . ?
C8 H8A 0.9300 . ?
C9 C10 1.368(5) . ?
C9 H9A 0.9300 . ?
C10 C11 1.368(5) . ?
C10 H10A 0.9300 . ?
C11 C12 1.393(5) . ?
C11 H11A 0.9300 . ?
C12 H12A 0.9300 . ?
C13 C18 1.386(3) . ?
C13 C14 1.396(3) . ?
C13 C34 1.553(3) . ?
C14 C15 1.383(3) . ?
C14 H14A 0.9300 . ?
C15 C16 1.372(4) . ?
C15 H15A 0.9300 . ?
C16 C17 1.371(4) . ?
C16 H16A 0.9300 . ?
C17 C18 1.398(3) . ?
C17 H17A 0.9300 . ?
C18 H18A 0.9300 . ?
C19 C20 1.386(3) . ?
C19 C24 1.386(3) . ?
C19 C36 1.502(3) . ?
C20 C21 1.390(4) . ?
C20 H20A 0.9300 . ?
C21 C22 1.369(5) . ?
C21 H21A 0.9300 . ?
C22 C23 1.373(5) . ?
C22 H22A 0.9300 . ?
C23 C24 1.392(4) . ?
C23 H23A 0.9300 . ?
C24 H24A 0.9300 . ?
C25 C30 1.405(3) . ?
C25 C26 1.406(3) . ?
C25 C33 1.480(3) . ?
C26 C27 1.380(3) . ?
C26 H26A 0.9300 . ?
C27 C28 1.383(4) . ?
C27 H27A 0.9300 . ?
C28 C29 1.391(3) . ?
C28 H28A 0.9300 . ?
C29 C30 1.404(3) . ?
C29 H29A 0.9300 . ?
C30 C36 1.486(3) . ?
C31 C32 1.321(3) . ?
C31 C34 1.546(3) . ?
C32 H32A 0.9300 . ?
C32 H32B 0.9300 . ?
C33 C34 1.556(3) . ?
C34 C35 1.520(3) . ?
C35 C36 1.335(3) . ?
